data_1521698
loop_
_publ_author_name
'Onoda, M.'
'Ishii, M.'
'Pattison, P.'
'Shibata, K.'
'Yamamoto, A.'
'Chapuis, G.'

_publ_section_title
;
 Superspace-group approach to the phase transition of Cu8 Ge Se6
;
_journal_name_full 'Journal of Solid State Chemistry'
_journal_page_first 355
_journal_page_last 362
_journal_volume 146
_journal_year 1999
_chemical_formula_sum 'Cu8 Ge Se6'
_space_group_IT_number 186
_symmetry_space_group_name_Hall 'P 6c -2c'
_symmetry_space_group_name_H-M 'P 63 m c'
_cell_angle_alpha 90
_cell_angle_beta 90
_cell_angle_gamma 120
_cell_formula_units_Z 2
_cell_length_a 7.3164
_cell_length_b 7.3164
_cell_length_c 11.7679
_cell_volume 545.537
_citation_journal_id_ASTM JSSCBI
_cod_data_source_file Onoda_JSSCBI_1999_269.cif
_cod_data_source_block Cu8Ge1Se6
_cod_original_cell_volume 545.5374
_cod_original_formula_sum 'Cu8 Ge1 Se6'
_cod_database_code 1521698

loop_
_symmetry_equiv_pos_as_xyz
x,y,z
x-y,x,z+1/2
-y,x-y,z
-x,-y,z+1/2
-x+y,-x,z
y,-x+y,z+1/2
y,x,z+1/2
-x+y,y,z
-x,-x+y,z+1/2
-y,-x,z
x-y,-y,z+1/2
x,x-y,z

loop_
_atom_site_label
_atom_site_type_symbol
_atom_site_fract_x
_atom_site_fract_y
_atom_site_fract_z
_atom_site_occupancy
_atom_site_U_iso_or_equiv
Cu1 Cu+1 0.528 0.472 0.096 0.667 0.0
Se3 Se-2 0.821 0.179 0.249 1 0.0
Cu3 Cu+1 0.813 0.187 0.454 1 0.0
Se1 Se-2 0 0 0 1 0.0
Se4 Se-2 0.3333 0.6667 0.084 1 0.0
Cu2 Cu+1 0.462 0.538 0.306 1 0.0
Se2 Se-2 0.3333 0.6667 0.45 1 0.0
Ge1 Ge+4 0 0 0.202 1 0.0
